data_4308661
loop_
_publ_author_name
'Donald J. Darensbourg'
'Damon R. Billodeaux'

_publ_contact_author_name 'Donald J. Darensbourg'
_publ_section_title
;
Aluminum Salen Complexes and Tetrabutylammonium Salts: A Binary Catalytic
System for Production of Polycarbonates from CO2 and Cyclohexene Oxide
;
_journal_name_full 'Inorganic Chemistry'
_journal_page_first 1433
_journal_page_last 1442
_journal_paper_doi 10.1021/ic048508g
_journal_volume 44
_journal_year 2005
_chemical_formula_moiety 'C24 H30 N4 O6'
_chemical_formula_sum 'C24 H30 N4 O6'
_chemical_formula_weight 470.52
_chemical_name_systematic
;
?
;
_space_group_IT_number 148
_symmetry_cell_setting rhombohedral
_symmetry_space_group_name_Hall '-R 3'
_symmetry_space_group_name_H-M 'R -3 :H'
_atom_sites_solution_hydrogens geom
_atom_sites_solution_primary direct
_atom_sites_solution_secondary difmap
_audit_creation_method SHELXL-97
_cell_angle_alpha 90.00
_cell_angle_beta 90.00
_cell_angle_gamma 120.00
_cell_formula_units_Z 9
_cell_length_a 24.557(4)
_cell_length_b 24.557(4)
_cell_length_c 10.193(2)
_cell_measurement_reflns_used 118
_cell_measurement_temperature 110(2)
_cell_measurement_theta_max 41.637
_cell_measurement_theta_min 4.421
_cell_volume 5323.3(16)
_computing_cell_refinement 'Bruker SMART'
_computing_data_collection 'Bruker SMART'
_computing_data_reduction 'Bruker SHELXTL'
_computing_molecular_graphics 'Bruker SHELXTL'
_computing_publication_material 'Bruker SHELXTL'
_computing_structure_refinement 'SHELXL-97 (Sheldrick, 1997)'
_computing_structure_solution 'SHELXS-97 (Sheldrick, 1990)'
_diffrn_ambient_temperature 110(2)
_diffrn_measured_fraction_theta_full 0.988
_diffrn_measured_fraction_theta_max 0.988
_diffrn_measurement_device_type 'CCD area detector'
_diffrn_measurement_method 'phi and omega scans'
_diffrn_radiation_monochromator graphite
_diffrn_radiation_source 'fine-focus sealed tube'
_diffrn_radiation_type MoK\a
_diffrn_radiation_wavelength 0.71073
_diffrn_reflns_av_R_equivalents 0.2212
_diffrn_reflns_av_sigmaI/netI 0.2231
_diffrn_reflns_limit_h_max 30
_diffrn_reflns_limit_h_min -15
_diffrn_reflns_limit_k_max 28
_diffrn_reflns_limit_k_min -31
_diffrn_reflns_limit_l_max 13
_diffrn_reflns_limit_l_min -13
_diffrn_reflns_number 10985
_diffrn_reflns_theta_full 27.55
_diffrn_reflns_theta_max 27.55
_diffrn_reflns_theta_min 1.66
_exptl_absorpt_coefficient_mu 0.096
_exptl_absorpt_correction_type none
_exptl_crystal_colour orange
_exptl_crystal_density_diffrn 1.321
_exptl_crystal_density_method 'not measured'
_exptl_crystal_description fragment
_exptl_crystal_F_000 2250
_exptl_crystal_size_max 0.35
_exptl_crystal_size_mid 0.30
_exptl_crystal_size_min 0.20
_refine_diff_density_max 0.493
_refine_diff_density_min -0.355
_refine_diff_density_rms 0.120
_refine_ls_extinction_method none
_refine_ls_goodness_of_fit_ref 0.772
_refine_ls_hydrogen_treatment mixed
_refine_ls_matrix_type full
_refine_ls_number_parameters 158
_refine_ls_number_reflns 2696
_refine_ls_number_restraints 0
_refine_ls_restrained_S_all 0.772
_refine_ls_R_factor_all 0.2232
_refine_ls_R_factor_gt 0.1012
_refine_ls_shift/su_max 0.000
_refine_ls_shift/su_mean 0.000
_refine_ls_structure_factor_coef Fsqd
_refine_ls_weighting_details 'calc w=1/[\s^2^(Fo^2^)+(0.1259P)^2^+0.0000P] where P=(Fo^2^+2Fc^2^)/3'
_refine_ls_weighting_scheme calc
_refine_ls_wR_factor_gt 0.2186
_refine_ls_wR_factor_ref 0.2670
_reflns_number_gt 873
_reflns_number_total 2696
_reflns_threshold_expression >2sigma(I)
_cod_data_source_file ic048508gsi20041027_113046_2.cif
_cod_data_source_block ligand1
_cod_depositor_comments
;
The following automatic conversions were performed:
'_symmetry_cell_setting' value 'Rhombohedral' changed to 'rhombohedral'
according to '/home/saulius/struct/CIF-dictionaries/cif_core.dic'
dictionary named 'cif_core.dic' version 2.4.1 from 2010-06-29.

Automatic conversion script
Id: cif_fix_enum 1527 2010-12-29 10:47:43Z saulius 

2020-12-03
Z value and formula fixed to values more according to usual
chemical conventions.                 miguel
;
_cod_original_formula_weight 352.89
_cod_original_formula_moiety 'C18 H22.50 N3 O4.50'
_cod_original_formula_units_Z 12
_cod_original_cell_volume 5323.7(17)
_cod_original_sg_symbol_H-M 'R -3'
_cod_original_formula_sum 'C18 H22.50 N3 O4.50'
_cod_database_code 4308661

loop_
_symmetry_equiv_pos_as_xyz
'x, y, z'
'-y, x-y, z'
'-x+y, -x, z'
'x+2/3, y+1/3, z+1/3'
'-y+2/3, x-y+1/3, z+1/3'
'-x+y+2/3, -x+1/3, z+1/3'
'x+1/3, y+2/3, z+2/3'
'-y+1/3, x-y+2/3, z+2/3'
'-x+y+1/3, -x+2/3, z+2/3'
'-x, -y, -z'
'y, -x+y, -z'
'x-y, x, -z'
'-x+2/3, -y+1/3, -z+1/3'
'y+2/3, -x+y+1/3, -z+1/3'
'x-y+2/3, x+1/3, -z+1/3'
'-x+1/3, -y+2/3, -z+2/3'
'y+1/3, -x+y+2/3, -z+2/3'
'x-y+1/3, x+2/3, -z+2/3'

loop_
_atom_site_label
_atom_site_type_symbol
_atom_site_fract_x
_atom_site_fract_y
_atom_site_fract_z
_atom_site_U_iso_or_equiv
_atom_site_adp_type
_atom_site_occupancy
_atom_site_symmetry_multiplicity
_atom_site_calc_flag
_atom_site_refinement_flags
_atom_site_disorder_assembly
_atom_site_disorder_group
O1 O 0.83877(14) 0.77305(14) -0.0055(3) 0.0472(9) Uani 1 1 d . . .
H1 H 0.8299 0.7498 -0.0718 0.071 Uiso 1 1 calc R . .
O2 O 1.00574(17) 0.69114(18) 0.2984(3) 0.0672(11) Uani 1 1 d . . .
O3 O 1.00914(17) 0.76141(19) 0.4297(4) 0.0706(11) Uani 1 1 d . . .
N1 N 0.83374(18) 0.68776(17) -0.1568(3) 0.0464(11) Uani 1 1 d . . .
N2 N 0.9915(2) 0.7303(2) 0.3285(4) 0.0552(12) Uani 1 1 d . . .
C1 C 0.8755(2) 0.7624(2) 0.0753(4) 0.0353(11) Uani 1 1 d . . .
C2 C 0.89152(19) 0.7166(2) 0.0440(4) 0.0375(11) Uani 1 1 d . . .
C3 C 0.92958(19) 0.7056(2) 0.1281(4) 0.0366(11) Uani 1 1 d . . .
H3 H 0.9409 0.6748 0.1080 0.044 Uiso 1 1 calc R . .
C4 C 0.9502(2) 0.7405(2) 0.2405(4) 0.0395(11) Uani 1 1 d . . .
C5 C 0.9349(2) 0.7858(2) 0.2736(4) 0.0393(11) Uani 1 1 d . . .
H5 H 0.9512 0.8089 0.3526 0.047 Uiso 1 1 calc R . .
C6 C 0.8965(2) 0.7985(2) 0.1949(4) 0.0361(11) Uani 1 1 d . . .
C7 C 0.8679(2) 0.6792(2) -0.0756(4) 0.0420(12) Uani 1 1 d . . .
H7 H 0.8785 0.6476 -0.0931 0.050 Uiso 1 1 calc R . .
C8 C 0.8129(2) 0.6486(2) -0.2756(4) 0.0509(13) Uani 1 1 d . . .
H8A H 0.7686 0.6359 -0.2946 0.061 Uiso 1 1 calc R . .
H8B H 0.8154 0.6100 -0.2612 0.061 Uiso 1 1 calc R . .
C9 C 0.8785(2) 0.8474(2) 0.2309(4) 0.0434(12) Uani 1 1 d . . .
C10 C 0.8065(2) 0.8142(2) 0.2451(4) 0.0506(13) Uani 1 1 d . . .
H10A H 0.7867 0.7912 0.1643 0.076 Uiso 1 1 calc R . .
H10B H 0.7938 0.8456 0.2610 0.076 Uiso 1 1 calc R . .
H10C H 0.7932 0.7848 0.3189 0.076 Uiso 1 1 calc R . .
C11 C 0.9003(2) 0.8988(2) 0.1264(4) 0.0526(14) Uani 1 1 d . . .
H11A H 0.9463 0.9213 0.1208 0.079 Uiso 1 1 calc R . .
H11B H 0.8862 0.9285 0.1502 0.079 Uiso 1 1 calc R . .
H11C H 0.8823 0.8798 0.0412 0.079 Uiso 1 1 calc R . .
C12 C 0.9076(2) 0.8788(2) 0.3610(4) 0.0504(13) Uani 1 1 d . . .
H12A H 0.8930 0.8470 0.4305 0.076 Uiso 1 1 calc R . .
H12B H 0.8949 0.9099 0.3818 0.076 Uiso 1 1 calc R . .
H12C H 0.9535 0.8998 0.3546 0.076 Uiso 1 1 calc R . .

loop_
_atom_site_aniso_label
_atom_site_aniso_U_11
_atom_site_aniso_U_22
_atom_site_aniso_U_33
_atom_site_aniso_U_23
_atom_site_aniso_U_13
_atom_site_aniso_U_12
O1 0.053(2) 0.057(2) 0.0401(19) -0.0091(15) -0.0123(16) 0.0341(18)
O2 0.078(3) 0.073(3) 0.068(2) -0.001(2) -0.007(2) 0.051(2)
O3 0.074(3) 0.096(3) 0.059(2) -0.012(2) -0.015(2) 0.055(2)
N1 0.043(2) 0.050(3) 0.038(2) -0.0096(19) -0.0022(19) 0.017(2)
N2 0.063(3) 0.060(3) 0.048(3) 0.002(2) 0.005(2) 0.034(3)
C1 0.038(3) 0.039(3) 0.028(2) -0.003(2) -0.001(2) 0.019(2)
C2 0.029(2) 0.040(3) 0.033(2) -0.003(2) 0.007(2) 0.010(2)
C3 0.031(2) 0.042(3) 0.039(2) 0.000(2) 0.004(2) 0.020(2)
C4 0.035(3) 0.043(3) 0.035(3) 0.006(2) 0.004(2) 0.016(2)
C5 0.041(3) 0.042(3) 0.029(2) 0.000(2) 0.003(2) 0.016(2)
C6 0.035(2) 0.036(3) 0.032(2) 0.000(2) 0.004(2) 0.014(2)
C7 0.039(3) 0.039(3) 0.043(3) -0.006(2) 0.005(2) 0.016(2)
C8 0.055(3) 0.055(3) 0.039(3) -0.008(2) -0.007(2) 0.025(3)
C9 0.050(3) 0.048(3) 0.034(2) 0.000(2) 0.006(2) 0.026(2)
C10 0.057(3) 0.062(3) 0.047(3) 0.006(3) 0.005(2) 0.040(3)
C11 0.061(3) 0.053(3) 0.048(3) -0.002(2) -0.002(3) 0.032(3)
C12 0.068(3) 0.059(3) 0.039(3) -0.016(2) -0.007(2) 0.043(3)

loop_
_atom_type_symbol
_atom_type_description
_atom_type_scat_dispersion_real
_atom_type_scat_dispersion_imag
_atom_type_scat_source
C C 0.0033 0.0016 'International Tables Vol C Tables 4.2.6.8 and 6.1.1.4'
H H 0.0000 0.0000 'International Tables Vol C Tables 4.2.6.8 and 6.1.1.4'
N N 0.0061 0.0033 'International Tables Vol C Tables 4.2.6.8 and 6.1.1.4'
O O 0.0106 0.0060 'International Tables Vol C Tables 4.2.6.8 and 6.1.1.4'

loop_
_geom_angle_atom_site_label_1
_geom_angle_atom_site_label_2
_geom_angle_atom_site_label_3
_geom_angle
_geom_angle_site_symmetry_1
_geom_angle_site_symmetry_3
_geom_angle_publ_flag
C7 N1 C8 118.1(4) . . ?
O2 N2 O3 123.6(5) . . ?
O2 N2 C4 118.5(4) . . ?
O3 N2 C4 117.9(4) . . ?
O1 C1 C2 120.2(4) . . ?
O1 C1 C6 117.9(4) . . ?
C2 C1 C6 121.9(4) . . ?
C3 C2 C1 120.2(4) . . ?
C3 C2 C7 119.0(4) . . ?
C1 C2 C7 120.9(4) . . ?
C4 C3 C2 117.8(4) . . ?
C3 C4 C5 123.1(4) . . ?
C3 C4 N2 118.4(4) . . ?
C5 C4 N2 118.5(4) . . ?
C4 C5 C6 121.9(4) . . ?
C5 C6 C1 115.1(4) . . ?
C5 C6 C9 122.6(4) . . ?
C1 C6 C9 122.3(4) . . ?
N1 C7 C2 121.7(4) . . ?
N1 C8 C8 110.2(4) . 13_664 ?
C6 C9 C12 111.4(4) . . ?
C6 C9 C11 111.4(3) . . ?
C12 C9 C11 107.8(4) . . ?
C6 C9 C10 108.4(4) . . ?
C12 C9 C10 108.1(4) . . ?
C11 C9 C10 109.7(4) . . ?

loop_
_geom_bond_atom_site_label_1
_geom_bond_atom_site_label_2
_geom_bond_distance
_geom_bond_site_symmetry_2
_geom_bond_publ_flag
O1 C1 1.340(5) . ?
O2 N2 1.216(5) . ?
O3 N2 1.227(5) . ?
N1 C7 1.269(5) . ?
N1 C8 1.470(5) . ?
N2 C4 1.467(6) . ?
C1 C2 1.400(6) . ?
C1 C6 1.443(5) . ?
C2 C3 1.391(5) . ?
C2 C7 1.461(6) . ?
C3 C4 1.368(6) . ?
C4 C5 1.381(6) . ?
C5 C6 1.389(6) . ?
C6 C9 1.517(6) . ?
C8 C8 1.513(9) 13_664 ?
C9 C12 1.521(6) . ?
C9 C11 1.531(6) . ?
C9 C10 1.540(6) . ?
